data_2241933
loop_
_publ_author_name
'Liebing, Phil'
'Zaeni, Ahmad'
'Olbrich, Falk'
'Edelmann, Frank T.'

_publ_section_title
;
 Crystal structures of two solvates of (18-crown-6)potassium acetate
;
_journal_coeditor_code HB7621
_journal_issue 12
_journal_name_full 'Acta Crystallographica Section E'
_journal_page_first 1757
_journal_page_last 1761
_journal_paper_doi 10.1107/S2056989016017436
_journal_volume 72
_journal_year 2016
_chemical_formula_iupac '[K (C2 H3 O2) (C12 H24 O6)], 2H2 O'
_chemical_formula_moiety 'C14 H27 K O8, 2(H2 O)'
_chemical_formula_sum 'C14 H31 K O10'
_chemical_formula_weight 398.49
_chemical_name_common
;
(18-Crown-6)potassium acetate dihydrate
;
_chemical_name_systematic
;
(Acetato-\k^2^<i>O</i>,<i>O</i>')(1,4,7,10,13,16-hexaoxacyclooctadecane-\
\k^6^<i>O</i>)potassium dihydrate
;
_space_group_crystal_system monoclinic
_space_group_IT_number 14
_space_group_name_Hall '-P 2ybc'
_space_group_name_H-M_alt 'P 1 21/c 1'
_symmetry_space_group_name_Hall '-P 2ybc'
_symmetry_space_group_name_H-M 'P 1 21/c 1'
_atom_sites_solution_hydrogens mixed
_atom_sites_solution_primary direct
_atom_sites_solution_secondary difmap
_audit_creation_method SHELXL-2016/4
_cell_angle_alpha 90
_cell_angle_beta 100.59(3)
_cell_angle_gamma 90
_cell_formula_units_Z 4
_cell_length_a 11.683(2)
_cell_length_b 8.594(2)
_cell_length_c 20.083(4)
_cell_measurement_reflns_used 100
_cell_measurement_temperature 173(2)
_cell_measurement_theta_max 27.50
_cell_measurement_theta_min 2.00
_cell_volume 1982.1(7)
_computing_cell_refinement
;
SAINT (Bruker, 2001)
;
_computing_data_collection
;
SMART (Bruker, 2001)
;
_computing_data_reduction
;
SAINT (Bruker, 2001)
;
_computing_molecular_graphics
;
DIAMOND (Brandenburg, 1999)
;
_computing_publication_material
;
publCIF (Westrip, 2010)
;
_computing_structure_refinement
;
SHELXL2016 (Sheldrick, 2015)
;
_computing_structure_solution
;
SHELXS97 (Sheldrick, 2008)
;
_diffrn_ambient_temperature 173(2)
_diffrn_measured_fraction_theta_full 0.999
_diffrn_measured_fraction_theta_max 0.998
_diffrn_measurement_device_type 'Bruker SMART CCD'
_diffrn_measurement_method \w
_diffrn_radiation_type MoK\a
_diffrn_radiation_wavelength 0.71073
_diffrn_reflns_av_R_equivalents 0.0247
_diffrn_reflns_limit_h_max 14
_diffrn_reflns_limit_h_min -14
_diffrn_reflns_limit_k_max 10
_diffrn_reflns_limit_k_min -10
_diffrn_reflns_limit_l_max 12
_diffrn_reflns_limit_l_min -25
_diffrn_reflns_number 11876
_diffrn_reflns_theta_full 25.242
_diffrn_reflns_theta_max 26.995
_diffrn_reflns_theta_min 1.773
_exptl_absorpt_coefficient_mu 0.314
_exptl_absorpt_correction_T_max 0.9117
_exptl_absorpt_correction_T_min 0.8340
_exptl_absorpt_correction_type multi-scan
_exptl_absorpt_process_details
;
(SADABS; Bruker, 2001)
;
_exptl_crystal_colour colorless
_exptl_crystal_density_diffrn 1.335
_exptl_crystal_description block
_exptl_crystal_F_000 856
_exptl_crystal_size_max 0.600
_exptl_crystal_size_mid 0.400
_exptl_crystal_size_min 0.300
_refine_diff_density_max 0.189
_refine_diff_density_min -0.249
_refine_ls_extinction_coef 0.0102(9)
_refine_ls_extinction_expression Fc^*^=kFc[1+0.001xFc^2^\l^3^/sin(2\q)]^-1/4^
_refine_ls_extinction_method
;
SHELXL2016 (Sheldrick, 2015)
;
_refine_ls_goodness_of_fit_ref 1.043
_refine_ls_hydrogen_treatment mixed
_refine_ls_matrix_type full
_refine_ls_number_parameters 244
_refine_ls_number_reflns 4316
_refine_ls_number_restraints 4
_refine_ls_restrained_S_all 1.046
_refine_ls_R_factor_all 0.0386
_refine_ls_R_factor_gt 0.0305
_refine_ls_shift/su_max 0.000
_refine_ls_shift/su_mean 0.000
_refine_ls_structure_factor_coef Fsqd
_refine_ls_weighting_details 'w=1/[\s^2^(Fo^2^)+(0.0364P)^2^+0.3159P] where P=(Fo^2^+2Fc^2^)/3'
_refine_ls_weighting_scheme calc
_refine_ls_wR_factor_gt 0.0753
_refine_ls_wR_factor_ref 0.0795
_reflns_number_gt 3626
_reflns_number_total 4316
_reflns_threshold_expression 'I > 2\s(I)'
_cod_data_source_file hb7621sup1.cif
_cod_data_source_block 1
_cod_database_code 2241933
_shelx_space_group_comment
;
The symmetry employed for this shelxl refinement is uniquely defined
by the following loop, which should always be used as a source of
symmetry information in preference to the above space-group names.
They are only intended as comments.
;
_shelx_estimated_absorpt_t_min 0.834
_shelx_estimated_absorpt_t_max 0.912

loop_
_space_group_symop_operation_xyz
'x, y, z'
'-x, y+1/2, -z+1/2'
'-x, -y, -z'
'x, -y-1/2, z-1/2'

loop_
_atom_site_type_symbol
_atom_site_label
_atom_site_fract_x
_atom_site_fract_y
_atom_site_fract_z
_atom_site_U_iso_or_equiv
_atom_site_adp_type
_atom_site_calc_flag
_atom_site_occupancy
C C1 0.19215(12) -0.24843(16) 0.26697(7) 0.0406(3) Uani d 1
H H1A 0.221033 -0.313862 0.307113 0.049 Uiso calc 1
H H1B 0.230318 -0.283302 0.229444 0.049 Uiso calc 1
C C2 0.06322(12) -0.26499(16) 0.24703(7) 0.0382(3) Uani d 1
H H2A 0.041712 -0.376538 0.244126 0.046 Uiso calc 1
H H2B 0.024397 -0.215362 0.281429 0.046 Uiso calc 1
C C3 -0.09719(11) -0.19603(16) 0.16312(7) 0.0374(3) Uani d 1
H H3A -0.133676 -0.141690 0.197352 0.045 Uiso calc 1
H H3B -0.124628 -0.305238 0.160118 0.045 Uiso calc 1
C C4 -0.13129(12) -0.11823(15) 0.09584(7) 0.0391(3) Uani d 1
H H4A -0.091094 -0.168296 0.062154 0.047 Uiso calc 1
H H4B -0.216334 -0.127743 0.079787 0.047 Uiso calc 1
C C5 -0.14346(12) 0.13078(17) 0.04410(7) 0.0403(3) Uani d 1
H H5A -0.228583 0.115280 0.030922 0.048 Uiso calc 1
H H5B -0.106306 0.096893 0.006017 0.048 Uiso calc 1
C C6 -0.11728(11) 0.29849(16) 0.05959(7) 0.0377(3) Uani d 1
H H6A -0.151622 0.363527 0.020283 0.045 Uiso calc 1
H H6B -0.151457 0.330953 0.099006 0.045 Uiso calc 1
C C7 0.03764(12) 0.47494(15) 0.09298(7) 0.0370(3) Uani d 1
H H7A 0.004496 0.504928 0.133100 0.044 Uiso calc 1
H H7B 0.006123 0.546253 0.055350 0.044 Uiso calc 1
C C8 0.16749(12) 0.48729(16) 0.10895(7) 0.0396(3) Uani d 1
H H8A 0.201647 0.438366 0.072478 0.048 Uiso calc 1
H H8B 0.191122 0.598056 0.112413 0.048 Uiso calc 1
C C9 0.33226(12) 0.41468(17) 0.18955(7) 0.0422(3) Uani d 1
H H9A 0.359744 0.523840 0.191439 0.051 Uiso calc 1
H H9B 0.367361 0.358512 0.155230 0.051 Uiso calc 1
C C10 0.36735(11) 0.33922(18) 0.25737(7) 0.0430(3) Uani d 1
H H10A 0.452159 0.351775 0.273446 0.052 Uiso calc 1
H H10B 0.326178 0.389241 0.290618 0.052 Uiso calc 1
C C11 0.36879(11) 0.09996(19) 0.31478(7) 0.0452(4) Uani d 1
H H11A 0.323873 0.143600 0.347687 0.054 Uiso calc 1
H H11B 0.452733 0.114220 0.333181 0.054 Uiso calc 1
C C12 0.34212(12) -0.0685(2) 0.30425(8) 0.0483(4) Uani d 1
H H12A 0.384333 -0.110725 0.269761 0.058 Uiso calc 1
H H12B 0.368262 -0.125858 0.347112 0.058 Uiso calc 1
C C14 0.37145(11) 0.02001(15) 0.09102(6) 0.0323(3) Uani d 1
C C15 0.50091(13) 0.0405(2) 0.09116(9) 0.0514(4) Uani d 1
H H15A 0.535582 -0.060718 0.084288 0.062 Uiso calc 1
H H15B 0.538963 0.084059 0.134728 0.062 Uiso calc 1
H H15C 0.511530 0.111363 0.054547 0.062 Uiso calc 1
O O1 0.21942(8) -0.08938(11) 0.28225(5) 0.0363(2) Uani d 1
O O2 0.02642(7) -0.19209(10) 0.18282(4) 0.0337(2) Uani d 1
O O3 -0.09923(8) 0.04182(10) 0.10328(4) 0.0358(2) Uani d 1
O O4 0.00621(8) 0.31881(10) 0.07425(4) 0.0353(2) Uani d 1
O O5 0.20816(8) 0.41003(11) 0.17174(5) 0.0371(2) Uani d 1
O O6 0.33857(8) 0.17840(12) 0.25161(5) 0.0421(2) Uani d 1
O O7 0.30476(8) 0.13088(11) 0.06867(5) 0.0371(2) Uani d 1
O O8 0.33793(9) -0.10438(11) 0.11438(5) 0.0411(2) Uani d 1
O O9 0.63538(9) 0.64950(12) 0.01773(5) 0.0439(2) Uani d 1
H H1 0.6336(18) 0.5550(15) -0.0055(9) 0.073(6) Uiso d 1
H H2 0.6560(16) 0.7200(18) -0.0134(8) 0.068(6) Uiso d 1
O O10 0.40196(10) 0.64828(13) 0.03746(7) 0.0561(3) Uani d 1
H H3 0.3823(17) 0.7270(19) 0.0651(9) 0.078(6) Uiso d 1
H H4 0.4786(9) 0.666(2) 0.0337(10) 0.072(6) Uiso d 1
K K 0.15130(2) 0.07687(3) 0.15141(2) 0.03251(9) Uani d 1

loop_
_atom_site_aniso_label
_atom_site_aniso_U_11
_atom_site_aniso_U_22
_atom_site_aniso_U_33
_atom_site_aniso_U_12
_atom_site_aniso_U_13
_atom_site_aniso_U_23
C1 0.0477(8) 0.0403(7) 0.0343(7) 0.0144(6) 0.0086(6) 0.0010(5)
C2 0.0502(8) 0.0332(7) 0.0334(7) 0.0008(6) 0.0135(6) 0.0018(5)
C3 0.0289(6) 0.0326(7) 0.0528(8) -0.0046(5) 0.0130(5) -0.0003(6)
C4 0.0320(6) 0.0335(7) 0.0490(8) -0.0077(5) 0.0002(6) -0.0065(6)
C5 0.0383(7) 0.0467(8) 0.0315(7) -0.0040(6) -0.0054(5) 0.0027(6)
C6 0.0340(7) 0.0431(7) 0.0344(7) 0.0025(6) 0.0022(5) 0.0097(6)
C7 0.0498(8) 0.0300(6) 0.0330(7) -0.0010(6) 0.0122(6) -0.0020(5)
C8 0.0503(8) 0.0352(7) 0.0367(7) -0.0104(6) 0.0169(6) -0.0043(6)
C9 0.0336(7) 0.0474(8) 0.0496(8) -0.0148(6) 0.0180(6) -0.0163(6)
C10 0.0264(6) 0.0584(9) 0.0453(8) -0.0128(6) 0.0094(5) -0.0213(7)
C11 0.0249(6) 0.0722(10) 0.0360(7) 0.0049(6) -0.0008(5) -0.0059(7)
C12 0.0284(7) 0.0660(10) 0.0488(8) 0.0141(7) 0.0029(6) 0.0021(7)
C14 0.0370(6) 0.0346(7) 0.0254(6) -0.0023(5) 0.0057(5) -0.0034(5)
C15 0.0366(7) 0.0540(9) 0.0601(10) -0.0016(7) -0.0002(6) 0.0185(7)
O1 0.0293(4) 0.0430(5) 0.0365(5) 0.0083(4) 0.0056(4) 0.0000(4)
O2 0.0297(4) 0.0368(5) 0.0358(5) -0.0009(4) 0.0090(3) 0.0042(4)
O3 0.0361(5) 0.0321(5) 0.0345(5) -0.0052(4) -0.0056(4) -0.0002(4)
O4 0.0352(5) 0.0319(5) 0.0384(5) -0.0017(4) 0.0063(4) -0.0023(4)
O5 0.0333(5) 0.0428(5) 0.0369(5) -0.0102(4) 0.0111(4) -0.0038(4)
O6 0.0367(5) 0.0542(6) 0.0341(5) -0.0079(4) 0.0035(4) -0.0097(4)
O7 0.0401(5) 0.0349(5) 0.0380(5) 0.0031(4) 0.0111(4) 0.0016(4)
O8 0.0480(6) 0.0338(5) 0.0443(5) 0.0002(4) 0.0162(4) 0.0032(4)
O9 0.0538(6) 0.0397(6) 0.0411(5) -0.0111(5) 0.0161(5) -0.0043(4)
O10 0.0452(6) 0.0414(6) 0.0854(9) -0.0081(5) 0.0213(6) -0.0203(6)
K 0.03047(15) 0.03681(16) 0.03057(15) -0.00472(11) 0.00648(10) -0.00161(10)

loop_
_atom_type_symbol
_atom_type_description
_atom_type_scat_dispersion_real
_atom_type_scat_dispersion_imag
_atom_type_scat_source
C C 0.0033 0.0016 'International Tables Vol C Tables 4.2.6.8 and 6.1.1.4'
H H 0.0000 0.0000 'International Tables Vol C Tables 4.2.6.8 and 6.1.1.4'
O O 0.0106 0.0060 'International Tables Vol C Tables 4.2.6.8 and 6.1.1.4'
K K 0.2009 0.2494 'International Tables Vol C Tables 4.2.6.8 and 6.1.1.4'

loop_
_geom_angle_atom_site_label_1
_geom_angle_atom_site_label_2
_geom_angle_atom_site_label_3
_geom_angle
O1 C1 C2 108.91(11)
O1 C1 H1A 109.9
C2 C1 H1A 109.9
O1 C1 H1B 109.9
C2 C1 H1B 109.9
H1A C1 H1B 108.3
O2 C2 C1 108.79(11)
O2 C2 H2A 109.9
C1 C2 H2A 109.9
O2 C2 H2B 109.9
C1 C2 H2B 109.9
H2A C2 H2B 108.3
O2 C3 C4 109.16(10)
O2 C3 H3A 109.8
C4 C3 H3A 109.8
O2 C3 H3B 109.8
C4 C3 H3B 109.8
H3A C3 H3B 108.3
O3 C4 C3 108.40(11)
O3 C4 H4A 110.0
C3 C4 H4A 110.0
O3 C4 H4B 110.0
C3 C4 H4B 110.0
H4A C4 H4B 108.4
O3 C5 C6 108.32(10)
O3 C5 H5A 110.0
C6 C5 H5A 110.0
O3 C5 H5B 110.0
C6 C5 H5B 110.0
H5A C5 H5B 108.4
O4 C6 C5 108.72(11)
O4 C6 H6A 109.9
C5 C6 H6A 109.9
O4 C6 H6B 109.9
C5 C6 H6B 109.9
H6A C6 H6B 108.3
O4 C7 C8 109.02(11)
O4 C7 H7A 109.9
C8 C7 H7A 109.9
O4 C7 H7B 109.9
C8 C7 H7B 109.9
H7A C7 H7B 108.3
O5 C8 C7 108.44(10)
O5 C8 H8A 110.0
C7 C8 H8A 110.0
O5 C8 H8B 110.0
C7 C8 H8B 110.0
H8A C8 H8B 108.4
O5 C9 C10 108.15(11)
O5 C9 H9A 110.1
C10 C9 H9A 110.1
O5 C9 H9B 110.1
C10 C9 H9B 110.1
H9A C9 H9B 108.4
O6 C10 C9 109.03(11)
O6 C10 H10A 109.9
C9 C10 H10A 109.9
O6 C10 H10B 109.9
C9 C10 H10B 109.9
H10A C10 H10B 108.3
O6 C11 C12 108.85(11)
O6 C11 H11A 109.9
C12 C11 H11A 109.9
O6 C11 H11B 109.9
C12 C11 H11B 109.9
H11A C11 H11B 108.3
O1 C12 C11 109.71(11)
O1 C12 H12A 109.7
C11 C12 H12A 109.7
O1 C12 H12B 109.7
C11 C12 H12B 109.7
H12A C12 H12B 108.2
O8 C14 O7 124.10(12)
O8 C14 C15 118.35(12)
O7 C14 C15 117.53(12)
O8 C14 K 69.40(7)
O7 C14 K 60.89(7)
C15 C14 K 152.01(10)
C14 C15 H15A 109.5
C14 C15 H15B 109.5
H15A C15 H15B 109.5
C14 C15 H15C 109.5
H15A C15 H15C 109.5
H15B C15 H15C 109.5
C1 O1 C12 110.99(10)
C1 O1 K 104.96(7)
C12 O1 K 107.66(8)
C3 O2 C2 111.21(10)
C3 O2 K 119.27(7)
C2 O2 K 118.17(7)
C4 O3 C5 112.42(10)
C4 O3 K 111.20(7)
C5 O3 K 114.02(8)
C7 O4 C6 111.79(10)
C7 O4 K 115.59(7)
C6 O4 K 119.00(7)
C8 O5 C9 111.47(10)
C8 O5 K 107.42(7)
C9 O5 K 104.72(8)
C10 O6 C11 111.82(11)
C10 O6 K 119.92(8)
C11 O6 K 121.45(8)
C14 O7 K 95.04(7)
C14 O8 K 86.51(8)
H1 O9 H2 102.4(17)
H3 O10 H4 106.0(17)
O7 K O6 82.55(3)
O7 K O2 134.19(3)
O6 K O2 116.84(3)
O7 K O8 46.80(3)
O6 K O8 80.06(3)
O2 K O8 93.48(3)
O7 K O3 123.50(3)
O6 K O3 149.82(3)
O2 K O3 58.02(3)
O8 K O3 128.09(3)
O7 K O4 86.43(3)
O6 K O4 116.96(3)
O2 K O4 114.79(3)
O8 K O4 129.49(3)
O3 K O4 56.85(3)
O7 K O5 76.12(3)
O6 K O5 58.43(3)
O2 K O5 149.68(3)
O8 K O5 113.44(3)
O3 K O5 109.39(3)
O4 K O5 58.64(3)
O7 K O1 121.82(3)
O6 K O1 58.09(3)
O2 K O1 58.75(3)
O8 K O1 82.87(3)
O3 K O1 109.41(4)
O4 K O1 147.39(3)
O5 K O1 109.13(3)

loop_
_geom_bond_atom_site_label_1
_geom_bond_atom_site_label_2
_geom_bond_distance
_geom_bond_publ_flag
C1 O1 1.4241(17) ?
C1 C2 1.493(2) ?
C1 H1A 0.9900 ?
C1 H1B 0.9900 ?
C2 O2 1.4271(15) ?
C2 H2A 0.9900 ?
C2 H2B 0.9900 ?
C3 O2 1.4259(15) ?
C3 C4 1.495(2) ?
C3 H3A 0.9900 ?
C3 H3B 0.9900 ?
C4 O3 1.4261(16) ?
C4 H4A 0.9900 ?
C4 H4B 0.9900 ?
C5 O3 1.4277(16) ?
C5 C6 1.494(2) ?
C5 H5A 0.9900 ?
C5 H5B 0.9900 ?
C6 O4 1.4292(15) ?
C6 H6A 0.9900 ?
C6 H6B 0.9900 ?
C7 O4 1.4234(16) ?
C7 C8 1.4956(19) ?
C7 H7A 0.9900 ?
C7 H7B 0.9900 ?
C8 O5 1.4270(17) ?
C8 H8A 0.9900 ?
C8 H8B 0.9900 ?
C9 O5 1.4287(16) ?
C9 C10 1.496(2) ?
C9 H9A 0.9900 ?
C9 H9B 0.9900 ?
C10 O6 1.4220(18) ?
C10 H10A 0.9900 ?
C10 H10B 0.9900 ?
C11 O6 1.4227(17) ?
C11 C12 1.488(2) ?
C11 H11A 0.9900 ?
C11 H11B 0.9900 ?
C12 O1 1.4316(16) ?
C12 H12A 0.9900 ?
C12 H12B 0.9900 ?
C14 O8 1.2584(16) ?
C14 O7 1.2601(16) ?
C14 C15 1.5222(19) ?
C14 K 3.0775(14) ?
C15 H15A 0.9800 ?
C15 H15B 0.9800 ?
C15 H15C 0.9800 ?
K O1 2.9684(11) y
K O2 2.8649(10) y
K O3 2.9244(11) y
K O4 2.9380(11) y
K O5 2.9506(12) y
K O6 2.8248(13) y
K O7 2.6992(11) y
K O8 2.8861(11) y
O9 H1 0.935(9) ?
O9 H2 0.933(9) ?
O10 H3 0.930(9) ?
O10 H4 0.925(9) ?

loop_
_geom_hbond_atom_site_label_D
_geom_hbond_atom_site_label_H
_geom_hbond_atom_site_label_A
_geom_hbond_site_symmetry_A
_geom_hbond_distance_DH
_geom_hbond_distance_HA
_geom_hbond_distance_DA
_geom_hbond_angle_DHA
O9 H1 O10 3_665 0.935(9) 1.881(14) 2.790(3) 165(4)
O9 H2 O7 3_665 0.933(9) 1.809(16) 2.741(3) 175(4)
O10 H3 O8 1_565 0.930(9) 1.881(17) 2.810(3) 175(4)
O10 H4 O9 . 0.925(9) 1.922(12) 2.827(3) 166(4)

loop_
_geom_torsion_atom_site_label_1
_geom_torsion_atom_site_label_2
_geom_torsion_atom_site_label_3
_geom_torsion_atom_site_label_4
_geom_torsion
O1 C1 C2 O2 69.56(13)
O2 C3 C4 O3 -64.30(14)
O3 C5 C6 O4 63.29(14)
O4 C7 C8 O5 -71.79(13)
O5 C9 C10 O6 66.16(13)
O6 C11 C12 O1 -63.66(15)
C2 C1 O1 C12 177.74(11)
C2 C1 O1 K -66.22(11)
C11 C12 O1 C1 175.73(11)
C11 C12 O1 K 61.37(12)
C4 C3 O2 C2 179.89(10)
C4 C3 O2 K 36.94(13)
C1 C2 O2 C3 -176.43(11)
C1 C2 O2 K -33.03(13)
C3 C4 O3 C5 -171.43(11)
C3 C4 O3 K 59.34(12)
C6 C5 O3 C4 173.54(11)
C6 C5 O3 K -58.71(12)
C8 C7 O4 C6 178.85(10)
C8 C7 O4 K 38.46(12)
C5 C6 O4 C7 -176.94(10)
C5 C6 O4 K -38.05(12)
C7 C8 O5 C9 178.87(10)
C7 C8 O5 K 64.69(11)
C10 C9 O5 C8 177.00(11)
C10 C9 O5 K -67.16(10)
C9 C10 O6 C11 -179.41(10)
C9 C10 O6 K -27.92(13)
C12 C11 O6 C10 -177.04(11)
C12 C11 O6 K 31.96(14)
O8 C14 O7 K 30.29(13)
C15 C14 O7 K -148.16(11)
O7 C14 O8 K -28.09(12)
C15 C14 O8 K 150.35(11)

_cod_database_fobs_code 2241933
